data_2104343
loop_
_publ_author_name
'St\"oger, Berthold'
'Weil, Matthias'
'Zobetz, Erich'
'Giester, Gerald'

_publ_section_title
;
 Polymorphism of CaTeO~3~ and solid solutions
 Ca~<i>x~</i>Sr~1{-~<i>x</i>}TeO~3~
;
_journal_coeditor_code SN5078
_journal_issue 2
_journal_name_full 'Acta Crystallographica Section B'
_journal_page_first 167
_journal_page_last 181
_journal_paper_doi 10.1107/S0108768109002997
_journal_volume 65
_journal_year 2009
_chemical_formula_structural 'Ca Te O3'
_chemical_formula_sum 'Ca O3 Te'
_chemical_formula_weight 215.68
_chemical_name_systematic
;
 calcium(II) tellurium(IV) oxide - gamma
;
_space_group_IT_number 4
_space_group_name_Hall 'P 2ybc'
_space_group_name_H-M_alt 'P 1 21 1 (a,b,c-1/4)'
_symmetry_cell_setting monoclinic
_symmetry_space_group_name_H-M 'P 1 21 1 (a,b,c-1/4)'
_atom_sites_solution_primary direct
_atom_sites_solution_secondary difmap
_audit_creation_method SHELXL-97
_cell_angle_alpha 90.00
_cell_angle_beta 110.82(3)
_cell_angle_gamma 90.00
_cell_formula_units_Z 12
_cell_length_a 8.4010(17)
_cell_length_b 5.6913(11)
_cell_length_c 22.680(5)
_cell_measurement_reflns_used 6059
_cell_measurement_temperature 293(2)
_cell_measurement_theta_max 30.5
_cell_measurement_theta_min 2.6
_cell_volume 1013.6(3)
_computing_cell_refinement 'SAINT-Plus (Bruker, 2003)'
_computing_data_collection 'SMART (Bruker, 2003)'
_computing_data_reduction SAINT-Plus
_computing_structure_refinement 'SHELXL-97 (Sheldrick, 1997)'
_computing_structure_solution 'SHELXS-97 (Sheldrick, 1990)'
_diffrn_ambient_temperature 293(2)
_diffrn_measured_fraction_theta_full 0.956
_diffrn_measured_fraction_theta_max 0.956
_diffrn_measurement_device_type 'Bruker SMART APEX CCD'
_diffrn_measurement_method '\w scans'
_diffrn_radiation_monochromator graphite
_diffrn_radiation_source 'fine-focus sealed tube'
_diffrn_radiation_type MoK\a
_diffrn_radiation_wavelength 0.71073
_diffrn_reflns_av_R_equivalents 0.0315
_diffrn_reflns_av_sigmaI/netI 0.0486
_diffrn_reflns_limit_h_max 12
_diffrn_reflns_limit_h_min -11
_diffrn_reflns_limit_k_max 8
_diffrn_reflns_limit_k_min -8
_diffrn_reflns_limit_l_max 29
_diffrn_reflns_limit_l_min -32
_diffrn_reflns_number 11577
_diffrn_reflns_theta_full 30.52
_diffrn_reflns_theta_max 30.52
_diffrn_reflns_theta_min 2.42
_diffrn_standards_number 0
_exptl_absorpt_coefficient_mu 10.120
_exptl_absorpt_correction_T_max 0.6316
_exptl_absorpt_correction_T_min 0.4310
_exptl_absorpt_correction_type multi-scan
_exptl_absorpt_process_details '(SADABS; Bruker, 2004)'
_exptl_crystal_colour colourless
_exptl_crystal_density_diffrn 4.240
_exptl_crystal_density_method 'not measured'
_exptl_crystal_description fragment
_exptl_crystal_F_000 1152
_exptl_crystal_size_max 0.10
_exptl_crystal_size_mid 0.08
_exptl_crystal_size_min 0.05
_refine_diff_density_max 2.001
_refine_diff_density_min -1.742
_refine_ls_abs_structure_details 'Flack H D (1983), Acta Cryst. A39, 876-881'
_refine_ls_abs_structure_Flack 0.00
_refine_ls_extinction_method none
_refine_ls_goodness_of_fit_ref 1.204
_refine_ls_matrix_type full
_refine_ls_number_parameters 187
_refine_ls_number_reflns 5987
_refine_ls_number_restraints 1
_refine_ls_restrained_S_all 1.204
_refine_ls_R_factor_all 0.0503
_refine_ls_R_factor_gt 0.0441
_refine_ls_shift/su_max 0.080
_refine_ls_shift/su_mean 0.009
_refine_ls_structure_factor_coef Fsqd
_refine_ls_weighting_details 'w=1/[\s^2^(Fo^2^)+(0.0228P)^2^+6.4447P] where P=(Fo^2^+2Fc^2^)/3'
_refine_ls_weighting_scheme calc
_refine_ls_wR_factor_gt 0.0955
_refine_ls_wR_factor_ref 0.0985
_reflns_number_gt 5480
_reflns_number_total 5987
_reflns_threshold_expression >2sigma(I)
_cod_data_source_file sn5078.cif
_cod_data_source_block g-CaTeO3
_cod_original_sg_symbol_H-M 'P 21'
_cod_database_code 2104343
_cod_database_fobs_code 2104343

loop_
_symmetry_equiv_pos_as_xyz
'x, y, z'
'-x, y+1/2, -z+1/2'

loop_
_atom_site_type_symbol
_atom_site_label
_atom_site_fract_x
_atom_site_fract_y
_atom_site_fract_z
_atom_site_U_iso_or_equiv
_atom_site_adp_type
_atom_site_calc_flag
_atom_site_refinement_flags
_atom_site_occupancy
_atom_site_disorder_assembly
_atom_site_disorder_group
Te Te1A 0.3299(2) 0.26796(10) 0.12545(8) 0.0098(2) Uani d P 0.802(2) . 1
Te Te2A 0.68594(4) 0.25569(5) 0.012147(15) 0.01428(9) Uani d . 1 . 1
Te Te3A 0.74146(6) 0.83509(7) 0.16394(2) 0.00783(14) Uani d P 0.802(2) . 1
Ca Ca1A 0.99250(18) 0.3423(2) 0.18261(7) 0.0107(3) Uani d P 0.802(2) . 1
Ca Ca2A 0.01884(13) -0.23104(16) 0.05842(5) 0.01376(18) Uani d . 1 . 1
Ca Ca3A 0.29504(19) -0.1733(3) 0.22271(7) 0.0093(3) Uani d P 0.802(2) . 1
O O1A 0.1462(7) 0.0884(9) 0.1278(2) 0.0121(10) Uani d P 0.802(2) . 1
O O2A 0.2419(8) 0.5475(9) 0.1449(3) 0.0174(11) Uani d P 0.802(2) . 1
O O3A 0.4707(7) 0.1572(10) 0.2037(3) 0.0152(11) Uani d P 0.802(2) . 1
O O4A 0.7478(5) 0.2327(7) 0.09833(18) 0.0235(8) Uani d . 1 . 1
O O5A 0.8051(5) 0.0127(7) -0.00745(19) 0.0232(8) Uani d . 1 . 1
O O6A 0.8303(5) 0.4809(7) 0.00209(19) 0.0241(8) Uani d . 1 . 1
O O7A 0.7825(8) 0.5963(9) 0.2221(3) 0.0178(11) Uani d P 0.802(2) . 1
O O8A 0.8466(6) 1.0650(9) 0.2245(2) 0.0099(9) Uani d P 0.802(2) . 1
O O9A 0.9257(18) 0.7416(8) 0.1439(6) 0.017(2) Uani d P 0.802(2) . 1
Te Te1B 0.6701(2) 0.73204(10) 0.87455(8) 0.0098(2) Uani d P 0.802(2) . 2
Te Te2B 0.31406(4) 0.74431(5) 0.987853(15) 0.01428(9) Uani d . 1 . 2
Te Te3B 0.25854(6) 0.16491(7) 0.83606(2) 0.00783(14) Uani d P 0.802(2) . 2
Ca Ca1B 0.00750(18) 0.6577(2) 0.81739(7) 0.0107(3) Uani d P 0.802(2) . 2
Ca Ca2B 0.98116(13) 1.23104(16) 0.94158(5) 0.01376(18) Uani d . 1 . 2
Ca Ca3B 0.70496(19) 1.1733(3) 0.77729(7) 0.0093(3) Uani d P 0.802(2) . 2
O O1B 0.8538(7) 0.9116(9) 0.8722(2) 0.0121(10) Uani d P 0.802(2) . 2
O O2B 0.7581(8) 0.4525(9) 0.8551(3) 0.0174(11) Uani d P 0.802(2) . 2
O O3B 0.5293(7) 0.8428(10) 0.7963(3) 0.0152(11) Uani d P 0.802(2) . 2
O O4B 0.2522(5) 0.7673(7) 0.90167(18) 0.0235(8) Uani d . 1 . 2
O O5B 0.1949(5) 0.9873(7) 1.00745(19) 0.0232(8) Uani d . 1 . 2
O O6B 0.1697(5) 0.5191(7) 0.99791(19) 0.0241(8) Uani d . 1 . 2
O O7B 0.2175(8) 0.4037(9) 0.7779(3) 0.0178(11) Uani d P 0.802(2) . 2
O O8B 0.1534(6) -0.0650(9) 0.7755(2) 0.0099(9) Uani d P 0.802(2) . 2
O O9B 0.0743(18) 0.2584(8) 0.8561(6) 0.017(2) Uani d P 0.802(2) . 2
Te Te1C 0.3264(10) 0.2728(8) 0.1237(4) 0.0112(11) Uiso d P 0.198(2) . 3
Te Te3C 0.7438(5) 0.8345(6) 0.16505(18) 0.0275(9) Uiso d P 0.198(2) . 3
Ca Ca1C 0.9934(13) 0.338(2) 0.1827(5) 0.028(2) Uani d P 0.198(2) . 3
Ca Ca3C 0.2981(13) -0.176(2) 0.2228(5) 0.025(2) Uani d P 0.198(2) . 3
O O1C 0.144(5) 0.086(7) 0.126(2) 0.029(8) Uiso d P 0.198(2) . 3
O O2C 0.242(5) 0.541(7) 0.1495(19) 0.025(8) Uiso d P 0.198(2) . 3
O O3C 0.460(5) 0.154(7) 0.202(2) 0.030(9) Uiso d P 0.198(2) . 3
O O7C 0.793(4) 0.601(5) 0.2285(16) 0.016(6) Uiso d P 0.198(2) . 3
O O8C 0.844(5) 1.054(7) 0.2221(19) 0.029(8) Uiso d P 0.198(2) . 3
O O9C 0.922(7) 0.734(8) 0.135(2) 0.010(9) Uiso d P 0.198(2) . 3
Te Te1D 0.3264(10) 0.2728(8) -0.3763(4) 0.0112(11) Uiso d P 0.198(2) . 4
Te Te3D 0.7438(5) 0.8345(6) -0.33495(18) 0.0275(9) Uiso d P 0.198(2) . 4
Ca Ca1D 0.9934(13) 0.338(2) -0.3173(5) 0.028(2) Uani d P 0.198(2) . 4
Ca Ca3D 0.2981(13) -0.176(2) -0.2772(5) 0.025(2) Uani d P 0.198(2) . 4
O O1D 0.144(5) 0.086(7) -0.374(2) 0.029(8) Uiso d P 0.198(2) . 4
O O2D 0.242(5) 0.541(7) -0.3505(19) 0.025(8) Uiso d P 0.198(2) . 4
O O3D 0.460(5) 0.154(7) -0.298(2) 0.030(9) Uiso d P 0.198(2) . 4
O O7D 0.793(4) 0.601(5) -0.2715(16) 0.016(6) Uiso d P 0.198(2) . 4
O O8D 0.844(5) 1.054(7) -0.2779(19) 0.029(8) Uiso d P 0.198(2) . 4
O O9D 0.922(7) 0.734(8) -0.365(2) 0.010(9) Uiso d P 0.198(2) . 4

loop_
_atom_site_aniso_label
_atom_site_aniso_U_11
_atom_site_aniso_U_22
_atom_site_aniso_U_33
_atom_site_aniso_U_12
_atom_site_aniso_U_13
_atom_site_aniso_U_23
Te1A 0.0121(3) 0.0077(3) 0.0104(3) -0.00100(18) 0.00502(18) -0.00129(19)
Te2A 0.01324(15) 0.01704(16) 0.01130(15) 0.00022(10) 0.00280(12) -0.00015(10)
Te3A 0.00979(19) 0.0085(2) 0.00502(18) -0.00106(11) 0.00236(12) -0.00014(11)
Ca1A 0.0136(7) 0.0109(7) 0.0079(6) -0.0008(5) 0.0042(5) -0.0007(4)
Ca2A 0.0163(4) 0.0156(4) 0.0093(4) -0.0016(3) 0.0045(3) -0.0004(3)
Ca3A 0.0142(7) 0.0073(8) 0.0075(6) 0.0009(5) 0.0053(5) -0.0001(5)
O1A 0.012(2) 0.0131(19) 0.010(2) -0.0041(14) 0.0034(15) -0.0042(14)
O2A 0.028(3) 0.0084(18) 0.012(2) 0.0088(16) 0.0034(18) -0.0018(15)
O3A 0.0108(19) 0.020(2) 0.013(2) -0.0049(16) 0.0019(16) 0.0028(16)
O4A 0.024(2) 0.032(2) 0.0120(18) -0.0020(16) 0.0037(15) -0.0011(15)
O5A 0.032(2) 0.0184(17) 0.0210(19) 0.0047(15) 0.0120(17) 0.0017(14)
O6A 0.032(2) 0.0175(17) 0.023(2) -0.0094(15) 0.0104(17) -0.0056(14)
O7A 0.028(3) 0.012(2) 0.019(2) 0.0004(17) 0.014(2) 0.0068(16)
O8A 0.0109(19) 0.0098(18) 0.0084(19) -0.0008(14) 0.0024(15) -0.0011(13)
O9A 0.031(4) 0.016(3) 0.013(4) 0.0069(18) 0.018(4) 0.0051(17)
Te1B 0.0121(3) 0.0077(3) 0.0104(3) -0.00100(18) 0.00502(18) -0.00129(19)
Te2B 0.01324(15) 0.01704(16) 0.01130(15) 0.00022(10) 0.00280(12) -0.00015(10)
Te3B 0.00979(19) 0.0085(2) 0.00502(18) -0.00106(11) 0.00236(12) -0.00014(11)
Ca1B 0.0136(7) 0.0109(7) 0.0079(6) -0.0008(5) 0.0042(5) -0.0007(4)
Ca2B 0.0163(4) 0.0156(4) 0.0093(4) -0.0016(3) 0.0045(3) -0.0004(3)
Ca3B 0.0142(7) 0.0073(8) 0.0075(6) 0.0009(5) 0.0053(5) -0.0001(5)
O1B 0.012(2) 0.0131(19) 0.010(2) -0.0041(14) 0.0034(15) -0.0042(14)
O2B 0.028(3) 0.0084(18) 0.012(2) 0.0088(16) 0.0034(18) -0.0018(15)
O3B 0.0108(19) 0.020(2) 0.013(2) -0.0049(16) 0.0019(16) 0.0028(16)
O4B 0.024(2) 0.032(2) 0.0120(18) -0.0020(16) 0.0037(15) -0.0011(15)
O5B 0.032(2) 0.0184(17) 0.0210(19) 0.0047(15) 0.0120(17) 0.0017(14)
O6B 0.032(2) 0.0175(17) 0.023(2) -0.0094(15) 0.0104(17) -0.0056(14)
O7B 0.028(3) 0.012(2) 0.019(2) 0.0004(17) 0.014(2) 0.0068(16)
O8B 0.0109(19) 0.0098(18) 0.0084(19) -0.0008(14) 0.0024(15) -0.0011(13)
O9B 0.031(4) 0.016(3) 0.013(4) 0.0069(18) 0.018(4) 0.0051(17)
Ca1C 0.020(5) 0.029(6) 0.034(6) -0.007(4) 0.007(5) 0.001(4)
Ca3C 0.020(5) 0.030(6) 0.021(5) -0.005(4) 0.002(4) -0.009(4)
Ca1D 0.020(5) 0.029(6) 0.034(6) -0.007(4) 0.007(5) 0.001(4)
Ca3D 0.020(5) 0.030(6) 0.021(5) -0.005(4) 0.002(4) -0.009(4)

loop_
_atom_type_symbol
_atom_type_description
_atom_type_scat_dispersion_real
_atom_type_scat_dispersion_imag
_atom_type_scat_source
O O 0.0106 0.0060 'International Tables Vol C Tables 4.2.6.8 and 6.1.1.4'
Ca Ca 0.2262 0.3064 'International Tables Vol C Tables 4.2.6.8 and 6.1.1.4'
Te Te -0.5308 1.6751 'International Tables Vol C Tables 4.2.6.8 and 6.1.1.4'

loop_
_geom_angle_atom_site_label_1
_geom_angle_atom_site_label_2
_geom_angle_atom_site_label_3
_geom_angle_site_symmetry_1
_geom_angle_site_symmetry_3
_geom_angle
_geom_angle_publ_flag
O3A Te1A O1A . . 92.2(2) y
O3A Te1A O2A . . 103.5(3) y
O1A Te1A O2A . . 93.4(2) y
O6A Te2A O4A . . 103.43(18) y
O6A Te2A O5A . . 93.10(18) y
O4A Te2A O5A . . 103.27(18) y
O7A Te3A O9A . . 90.2(3) y
O7A Te3A O8A . . 94.1(2) y
O9A Te3A O8A . . 99.4(4) y
O4A Ca1A O8A . 1_545 73.92(16) n
O4A Ca1A O8A . 2_745 155.24(17) n
O8A Ca1A O8A 1_545 2_745 101.90(11) n
O4A Ca1A O9A . . 86.0(3) n
O8A Ca1A O9A 1_545 . 132.5(3) n
O8A Ca1A O9A 2_745 . 79.1(3) n
O4A Ca1A O1A . 1_655 84.29(16) n
O8A Ca1A O1A 1_545 1_655 103.90(18) n
O8A Ca1A O1A 2_745 1_655 120.07(18) n
O9A Ca1A O1A . 1_655 116.6(3) n
O4A Ca1A O7A . . 85.68(17) n
O8A Ca1A O7A 1_545 . 74.42(17) n
O8A Ca1A O7A 2_745 . 69.84(18) n
O9A Ca1A O7A . . 61.3(3) n
O1A Ca1A O7A 1_655 . 169.89(19) n
O4A Ca1A O7A . 2_745 132.61(16) n
O8A Ca1A O7A 1_545 2_745 69.62(18) n
O8A Ca1A O7A 2_745 2_745 63.82(17) n
O9A Ca1A O7A . 2_745 141.3(3) n
O1A Ca1A O7A 1_655 2_745 76.35(17) n
O7A Ca1A O7A . 2_745 111.71(12) n
O4A Ca1A O2A . 1_655 113.55(16) n
O8A Ca1A O2A 1_545 1_655 161.07(17) n
O8A Ca1A O2A 2_745 1_655 78.42(17) n
O9A Ca1A O2A . 1_655 66.4(3) n
O1A Ca1A O2A 1_655 1_655 61.27(16) n
O7A Ca1A O2A . 1_655 122.32(16) n
O7A Ca1A O2A 2_745 1_655 94.26(17) n
O6A Ca2A O9A 1_445 1_445 92.6(3) n
O6A Ca2A O5A 1_445 1_455 81.31(15) n
O9A Ca2A O5A 1_445 1_455 99.3(3) n
O6A Ca2A O1A 1_445 . 162.99(16) n
O9A Ca2A O1A 1_445 . 73.1(3) n
O5A Ca2A O1A 1_455 . 91.81(17) n
O6A Ca2A O2A 1_445 1_545 104.39(17) n
O9A Ca2A O2A 1_445 1_545 72.3(3) n
O5A Ca2A O2A 1_455 1_545 169.86(16) n
O1A Ca2A O2A . 1_545 80.38(18) n
O7A Ca3A O3A 2_645 2_645 103.2(2) n
O7A Ca3A O2A 2_645 1_545 153.6(2) n
O3A Ca3A O2A 2_645 1_545 98.6(2) n
O7A Ca3A O8A 2_645 2_635 81.62(19) n
O3A Ca3A O8A 2_645 2_635 80.21(19) n
O2A Ca3A O8A 1_545 2_635 87.7(2) n
O7A Ca3A O3A 2_645 . 83.6(2) n
O3A Ca3A O3A 2_645 . 92.01(13) n
O2A Ca3A O3A 1_545 . 110.5(2) n
O8A Ca3A O3A 2_635 . 161.17(18) n
O7A Ca3A O1A 2_645 . 85.3(2) n
O3A Ca3A O1A 2_645 . 153.75(19) n
O2A Ca3A O1A 1_545 . 81.52(18) n
O8A Ca3A O1A 2_635 . 125.89(17) n
O3A Ca3A O1A . . 63.97(17) n
O7A Ca3A O9A 2_645 1_445 90.0(2) n
O3A Ca3A O9A 2_645 1_445 143.1(2) n
O2A Ca3A O9A 1_545 1_445 63.6(2) n
O8A Ca3A O9A 2_635 1_445 67.6(2) n
O3A Ca3A O9A . 1_445 124.0(2) n
O1A Ca3A O9A . 1_445 60.1(2) n
Te1A O1A Ca2A . . 125.3(3) n
Te1A O1A Ca1A . 1_455 105.8(2) n
Ca2A O1A Ca1A . 1_455 124.6(2) n
Te1A O1A Ca3A . . 100.4(2) n
Ca2A O1A Ca3A . . 94.70(19) n
Ca1A O1A Ca3A 1_455 . 95.81(18) n
Te1A O2A Ca3A . 1_565 141.6(3) n
Te1A O2A Ca2A . 1_565 119.3(3) n
Ca3A O2A Ca2A 1_565 1_565 98.04(19) n
Te1A O2A Ca1A . 1_455 96.9(2) n
Ca3A O2A Ca1A 1_565 1_455 90.94(19) n
Ca2A O2A Ca1A 1_565 1_455 90.93(19) n
Te1A O3A Ca3A . 2_655 130.0(3) n
Te1A O3A Ca3A . . 101.8(2) n
Ca3A O3A Ca3A 2_655 . 126.4(2) n
Te2A O4A Ca1A . . 133.1(2) n
Te2A O5A Ca2A . 1_655 130.3(2) n
Te2A O6A Ca2A . 1_665 141.0(2) n
Te3A O7A Ca3A . 2_655 153.8(3) n
Te3A O7A Ca1A . . 97.9(2) n
Ca3A O7A Ca1A 2_655 . 100.2(2) n
Te3A O7A Ca1A . 2_755 95.2(2) n
Ca3A O7A Ca1A 2_655 2_755 99.7(2) n
Ca1A O7A Ca1A . 2_755 101.0(2) n
Te3A O8A Ca1A . 1_565 110.1(2) n
Te3A O8A Ca1A . 2_755 104.1(2) n
Ca1A O8A Ca1A 1_565 2_755 119.0(2) n
Te3A O8A Ca3A . 2_665 126.4(2) n
Ca1A O8A Ca3A 1_565 2_665 101.42(19) n
Ca1A O8A Ca3A 2_755 2_665 96.31(18) n
Te3A O9A Ca2A . 1_665 138.1(6) n
Te3A O9A Ca1A . . 106.7(5) n
Ca2A O9A Ca1A 1_665 . 105.1(3) n
Te3A O9A Ca3A . 1_665 125.8(5) n
Ca2A O9A Ca3A 1_665 1_665 84.5(4) n
Ca1A O9A Ca3A . 1_665 83.1(4) n
O2C Te1C O3C . . 99.4(18) y
O2C Te1C O1C . . 93.0(17) y
O3C Te1C O1C . . 89.0(18) y
O8C Te3C O7C . . 91.3(16) y
O8C Te3C O9C . . 104(2) y
O7C Te3C O9C . . 94.2(17) y
O8C Ca1C O8C 1_545 2_745 102.3(9) n
O8C Ca1C O9C 1_545 . 134.1(17) n
O8C Ca1C O9C 2_745 . 84.3(16) n
O8C Ca1C O1C 1_545 1_655 103.1(14) n
O8C Ca1C O1C 2_745 1_655 120.5(14) n
O9C Ca1C O1C . 1_655 112.3(15) n
O8C Ca1C O7C 1_545 2_745 70.5(12) n
O8C Ca1C O7C 2_745 2_745 63.4(12) n
O9C Ca1C O7C . 2_745 144.8(15) n
O1C Ca1C O7C 1_655 2_745 76.2(12) n
O8C Ca1C O7C 1_545 . 75.6(12) n
O8C Ca1C O7C 2_745 . 67.3(12) n
O9C Ca1C O7C . . 65.3(14) n
O1C Ca1C O7C 1_655 . 172.0(13) n
O7C Ca1C O7C 2_745 . 110.3(7) n
O8C Ca1C O2C 1_545 1_655 160.6(13) n
O8C Ca1C O2C 2_745 1_655 77.7(13) n
O9C Ca1C O2C . 1_655 65.3(15) n
O1C Ca1C O2C 1_655 1_655 62.0(12) n
O7C Ca1C O2C 2_745 1_655 92.8(12) n
O7C Ca1C O2C . 1_655 120.9(11) n
O7C Ca3C O2C 2_645 1_545 149.8(14) n
O7C Ca3C O3C 2_645 2_645 107.4(14) n
O2C Ca3C O3C 1_545 2_645 97.9(15) n
O7C Ca3C O3C 2_645 . 82.2(13) n
O2C Ca3C O3C 1_545 . 113.1(14) n
O3C Ca3C O3C 2_645 . 93.3(9) n
O7C Ca3C O8C 2_645 2_635 83.1(13) n
O2C Ca3C O8C 1_545 2_635 85.3(14) n
O3C Ca3C O8C 2_645 2_635 80.2(14) n
O3C Ca3C O8C . 2_635 161.3(14) n
O7C Ca3C O1C 2_645 . 81.8(13) n
O2C Ca3C O1C 1_545 . 82.8(14) n
O3C Ca3C O1C 2_645 . 153.6(14) n
O3C Ca3C O1C . . 62.8(14) n
O8C Ca3C O1C 2_635 . 126.0(14) n
O7C Ca3C O9C 2_645 1_445 89.2(13) n
O2C Ca3C O9C 1_545 1_445 60.7(14) n
O3C Ca3C O9C 2_645 1_445 144.5(13) n
O3C Ca3C O9C . 1_445 120.5(13) n
O8C Ca3C O9C 2_635 1_445 70.6(13) n
O1C Ca3C O9C . 1_445 57.7(12) n

loop_
_geom_bond_atom_site_label_1
_geom_bond_atom_site_label_2
_geom_bond_site_symmetry_2
_geom_bond_distance
_geom_bond_publ_flag
Te1A O3A . 1.859(6) y
Te1A O1A . 1.868(5) y
Te1A O2A . 1.872(5) y
Te1A Ca3A . 3.4231(19) n
Te1A Ca1A 1_455 3.537(2) n
Te1A Ca3A 2_655 3.766(3) n
Te1A Ca2A . 3.7924(17) n
Te1A Ca2A 1_565 3.8010(17) n
Te2A O6A . 1.834(4) y
Te2A O4A . 1.840(4) y
Te2A O5A . 1.852(4) y
Te2A Ca2A 1_655 3.8092(12) n
Te2A Ca1A . 3.840(2) n
Te3A O7A . 1.838(5) y
Te3A O9A . 1.841(12) y
Te3A O8A . 1.875(5) y
Te3A Ca1A 2_755 3.403(2) n
Te3A Ca1A . 3.4434(16) n
Te3A Ca1A 1_565 3.5109(16) n
Ca1A O4A . 2.340(4) y
Ca1A O8A 1_545 2.392(5) y
Ca1A O8A 2_745 2.419(5) y
Ca1A O9A . 2.429(6) y
Ca1A O1A 1_655 2.538(5) y
Ca1A O7A . 2.669(6) y
Ca1A O7A 2_745 2.702(6) y
Ca1A O2A 1_655 2.785(6) y
Ca1A Te3A 2_745 3.403(2) n
Ca1A Te3A 1_545 3.5109(16) n
Ca1A Te1A 1_655 3.537(2) n
Ca2A O6A 1_445 2.322(4) y
Ca2A O9A 1_445 2.339(12) y
Ca2A O5A 1_455 2.339(4) y
Ca2A O1A . 2.393(5) y
Ca2A O2A 1_545 2.517(6) y
Ca2A Ca3A . 3.637(2) n
Ca2A Ca1A 1_445 3.7843(18) n
Ca2A Te1A 1_545 3.8010(17) n
Ca2A Te2A 1_455 3.8092(12) n
Ca2A Ca1A 1_455 4.3674(18) n
Ca3A O7A 2_645 2.220(5) y
Ca3A O3A 2_645 2.292(6) y
Ca3A O2A 1_545 2.297(5) y
Ca3A O8A 2_635 2.467(5) y
Ca3A O3A . 2.521(6) y
Ca3A O1A . 2.550(6) y
Ca3A O9A 1_445 3.019(14) y
Ca3A Ca1A 1_445 3.639(2) n
Ca3A Ca1A 2_645 3.761(2) n
Ca3A Te1A 2_645 3.766(3) n
O1A Ca1A 1_455 2.538(5) n
O2A Ca3A 1_565 2.297(5) n
O2A Ca2A 1_565 2.517(6) n
O2A Ca1A 1_455 2.785(6) n
O3A Ca3A 2_655 2.292(6) n
O5A Ca2A 1_655 2.339(4) n
O6A Ca2A 1_665 2.322(4) n
O7A Ca3A 2_655 2.220(5) n
O7A Ca1A 2_755 2.702(6) n
O8A Ca1A 1_565 2.392(5) n
O8A Ca1A 2_755 2.418(5) n
O8A Ca3A 2_665 2.467(5) n
O9A Ca2A 1_665 2.339(12) n
O9A Ca3A 1_665 3.019(14) n
Te1B O3B . 1.859(6) n
Te1B O1B . 1.868(5) n
Te1B O2B . 1.872(5) n
Te1B Ca3B . 3.4231(19) n
Te1B Ca1B 1_655 3.537(2) n
Te1B Ca3B 2_646 3.766(3) n
Te1B Ca2B . 3.7924(17) n
Te1B Ca2B 1_545 3.8010(17) n
Te2B O6B . 1.834(4) n
Te2B O4B . 1.840(4) n
Te2B O5B . 1.852(4) n
Te2B Ca2B 1_455 3.8092(12) n
Te2B Ca1B . 3.840(2) n
Te3B O7B . 1.838(5) n
Te3B O9B . 1.841(12) n
Te3B O8B . 1.875(5) n
Te3B Ca1B 2_546 3.403(2) n
Te3B Ca1B . 3.4434(16) n
Te3B Ca1B 1_545 3.5109(16) n
Ca1B O4B . 2.340(4) n
Ca1B O8B 1_565 2.392(5) n
Ca1B O8B 2_556 2.418(5) n
Ca1B O9B . 2.429(7) n
Ca1B O1B 1_455 2.538(5) n
Ca1B O7B . 2.669(6) n
Ca1B O7B 2_556 2.702(6) n
Ca1B O2B 1_455 2.785(6) n
Ca1B Te3B 2_556 3.403(2) n
Ca1B Te3B 1_565 3.5109(16) n
Ca1B Te1B 1_455 3.537(2) n
Ca2B O6B 1_665 2.322(4) n
Ca2B O9B 1_665 2.339(12) n
Ca2B O5B 1_655 2.339(4) n
Ca2B O1B . 2.393(5) n
Ca2B O2B 1_565 2.517(6) n
Ca2B Ca3B . 3.637(2) n
Ca2B Ca1B 1_665 3.7843(18) n
Ca2B Te1B 1_565 3.8010(17) n
Ca2B Te2B 1_655 3.8092(12) n
Ca2B Ca1B 1_655 4.3674(18) n
Ca3B O7B 2_656 2.220(5) n
Ca3B O3B 2_656 2.292(6) n
Ca3B O2B 1_565 2.297(5) n
Ca3B O8B 2_666 2.467(5) n
Ca3B O3B . 2.521(6) n
Ca3B O1B . 2.550(6) n
Ca3B O9B 1_665 3.019(15) n
Ca3B Ca1B 1_665 3.639(2) n
Ca3B Ca1B 2_656 3.761(2) n
Ca3B Te1B 2_656 3.766(3) n
O1B Ca1B 1_655 2.538(5) n
O2B Ca3B 1_545 2.297(5) n
O2B Ca2B 1_545 2.517(6) n
O2B Ca1B 1_655 2.785(6) n
O3B Ca3B 2_646 2.292(6) n
O5B Ca2B 1_455 2.339(4) n
O6B Ca2B 1_445 2.322(4) n
O7B Ca3B 2_646 2.220(5) n
O7B Ca1B 2_546 2.702(6) n
O8B Ca1B 1_545 2.392(5) n
O8B Ca1B 2_546 2.418(5) n
O8B Ca3B 2_636 2.467(5) n
O9B Ca2B 1_445 2.339(12) n
O9B Ca3B 1_445 3.019(14) n
Te1C O2C . 1.86(4) y
Te1C O3C . 1.87(4) y
Te1C O1C . 1.88(4) y
Te1C Ca3C . 3.465(13) n
Te1C Ca1C 1_455 3.524(12) n
Te1C Ca3C 2_655 3.788(13) n
Te3C O8C . 1.78(4) y
Te3C O7C . 1.90(3) y
Te3C O9C . 1.94(5) y
Te3C Ca1C 2_755 3.373(12) n
Te3C Ca1C . 3.456(12) n
Te3C Ca1C 1_565 3.489(11) n
Ca1C O8C 1_545 2.41(4) y
Ca1C O8C 2_745 2.44(4) y
Ca1C O9C . 2.48(5) y
Ca1C O1C 1_655 2.54(4) y
Ca1C O7C 2_745 2.56(4) y
Ca1C O7C . 2.72(3) y
Ca1C O2C 1_655 2.72(4) y
Ca1C Te3C 2_745 3.373(12) n
Ca1C Te3C 1_545 3.489(11) n
Ca1C Te1C 1_655 3.524(12) n
Ca1C Ca3C 1_665 3.658(15) n
Ca3C O7C 2_645 2.21(3) y
Ca3C O2C 1_545 2.24(4) y
Ca3C O3C 2_645 2.35(4) y
Ca3C O3C . 2.45(4) y
Ca3C O8C 2_635 2.53(4) y
Ca3C O1C . 2.58(4) y
Ca3C O9C 1_445 3.12(6) y
Ca3C Ca1C 1_445 3.658(15) n
Ca3C Ca1C 1_455 3.778(16) n
Ca3C Ca1C 2_645 3.784(15) n
Ca3C Te1C 2_645 3.788(13) n
O1C Ca1C 1_455 2.54(4) n
O2C Ca3C 1_565 2.24(4) n
O2C Ca1C 1_455 2.72(4) n
O3C Ca3C 2_655 2.35(4) n
O7C Ca3C 2_655 2.21(3) n
O7C Ca1C 2_755 2.56(4) n
O8C Ca1C 1_565 2.41(4) n
O8C Ca1C 2_755 2.44(4) n
O8C Ca3C 2_665 2.53(4) n
O9C Ca3C 1_665 3.12(6) n
Te1D O2D . 1.86(4) n
Te1D O3D . 1.87(4) n
Te1D O1D . 1.88(4) n
Te1D Ca3D . 3.465(13) n
Te1D Ca1D 1_455 3.524(12) n
Te1D Ca3D 2_654 3.788(13) n
Te3D O8D . 1.78(4) n
Te3D O7D . 1.90(3) n
Te3D O9D . 1.94(5) n
Te3D Ca1D 2_754 3.373(12) n
Te3D Ca1D . 3.456(12) n
Te3D Ca1D 1_565 3.489(11) n
Ca1D O8D 1_545 2.41(4) n
Ca1D O8D 2_744 2.44(4) n
Ca1D O9D . 2.48(5) n
Ca1D O1D 1_655 2.54(4) n
Ca1D O7D 2_744 2.56(4) n
Ca1D O7D . 2.72(3) n
Ca1D O2D 1_655 2.72(4) n
Ca1D Te3D 2_744 3.373(12) n
Ca1D Te3D 1_545 3.489(11) n
Ca1D Te1D 1_655 3.524(12) n
Ca1D Ca3D 1_665 3.658(15) n
Ca3D O7D 2_644 2.21(3) n
Ca3D O2D 1_545 2.24(4) n
Ca3D O3D 2_644 2.35(4) n
Ca3D O3D . 2.45(4) n
Ca3D O8D 2_634 2.53(4) n
Ca3D O1D . 2.58(4) n
Ca3D O9D 1_445 3.12(6) n
Ca3D Ca1D 1_445 3.658(15) n
Ca3D Ca1D 1_455 3.778(16) n
Ca3D Ca1D 2_644 3.784(15) n
Ca3D Te1D 2_644 3.788(13) n
